data_2231446
loop_
_publ_author_name
'Rivera, Augusto'
'Maldonado, Mauricio'
'R\'ios-Motta, Jaime'
'Fejfarov\'a, Karla'
'Du\<sek, Michal'

_publ_section_title
;
 2,9-Dichloro-6<i>H</i>,13<i>H</i>-5:12,7:14-dimethanodibenzo[<i>d</i>,<i>i</i>][1,3,6,8]tetraazecine
;
_journal_coeditor_code BX2366
_journal_issue 9
_journal_name_full 'Acta Crystallographica Section E'
_journal_page_first o2395
_journal_paper_doi 10.1107/S1600536811033721
_journal_volume 67
_journal_year 2011
_chemical_formula_iupac 'C16 H14 Cl2 N4'
_chemical_formula_moiety 'C16 H14 Cl2 N4'
_chemical_formula_sum 'C16 H14 Cl2 N4'
_chemical_formula_weight 333.2
_chemical_name_common
;
2,9-Dichloro-6<i>H</i>,13<i>H</i>-5:12,7:14-
dimethanodibenzo[<i>d</i>,<i>i</i>][1,3,6,8]tetraazecine
;
_chemical_name_systematic
;
4,13-dichloro-1,8,10,17-tetraazapentacyclo[8.8.1.1^8,17^.0^2,7^.0^11,16^]icosa-
2,4,6,11(16),12,14-hexaene
;
_space_group_IT_number 41
_symmetry_cell_setting orthorhombic
_symmetry_space_group_name_Hall 'A 2 -2ab'
_symmetry_space_group_name_H-M 'A b a 2'
_cell_angle_alpha 90
_cell_angle_beta 90
_cell_angle_gamma 90
_cell_formula_units_Z 4
_cell_length_a 9.8633(6)
_cell_length_b 19.0429(14)
_cell_length_c 7.6720(7)
_cell_measurement_reflns_used 3667
_cell_measurement_temperature 119.7
_cell_measurement_theta_max 66.75
_cell_measurement_theta_min 4.48
_cell_volume 1441.00(19)
_computing_cell_refinement 'CrysalisPro (Agilent Technologies, 2010)'
_computing_data_collection
;
CrysAlisPro (Agilent Technologies, 2010)
;
_computing_data_reduction 'CrysalisPro (Agilent Technologies, 2010)'
_computing_molecular_graphics 'DIAMOND (Brandenburg & Putz, 2005)'
_computing_publication_material 'JANA2006 (Pet\<r\'i\<cek <i>et al.</i>,  2006)'
_computing_structure_refinement 'JANA2006 (Pet\<r\'i\<cek <i>et al.</i>,  2006)'
_computing_structure_solution 'SIR2002 (Burla <i>et al.</i>, 2003)'
_diffrn_ambient_temperature 120
_diffrn_detector_area_resol_mean 10.3784
_diffrn_measured_fraction_theta_full 0.99
_diffrn_measured_fraction_theta_max 0.99
_diffrn_measurement_device 'four-cycle diffractometer'
_diffrn_measurement_device_type 'Agilent Xcalibur diffractometer with an Atlas (Gemini ultra Cu) detector'
_diffrn_measurement_method 'Rotation method data acquisition using \w scans'
_diffrn_radiation_monochromator mirror
_diffrn_radiation_source 'Enhance Ultra (Cu) X-ray Source'
_diffrn_radiation_type 'Cu K\a'
_diffrn_radiation_wavelength 1.5418
_diffrn_reflns_av_R_equivalents 0.0443
_diffrn_reflns_av_sigmaI/netI 0.0403
_diffrn_reflns_limit_h_max 11
_diffrn_reflns_limit_h_min -11
_diffrn_reflns_limit_k_max 22
_diffrn_reflns_limit_k_min -22
_diffrn_reflns_limit_l_max 8
_diffrn_reflns_limit_l_min -9
_diffrn_reflns_number 7379
_diffrn_reflns_reduction_process
;
Integration of the CCD images was done by program CrysAlisPro
(Agilent Technologies, 2010). The same program was used for indexing of the
crystal shape and absorption correction.
;
_diffrn_reflns_theta_full 66.83
_diffrn_reflns_theta_max 66.83
_diffrn_reflns_theta_min 6.46
_diffrn_standards_number 0
_exptl_absorpt_coefficient_mu 4.059
_exptl_absorpt_correction_T_max 0.78
_exptl_absorpt_correction_T_min 0.291
_exptl_absorpt_correction_type analytical
_exptl_absorpt_process_details
;
(CrysAlisPro; Agilent Technologies, 2010);
analytical numeric absorption correction using a multifaceted crystal
 model
;
_exptl_crystal_colour colourless
_exptl_crystal_density_diffrn 1.5355
_exptl_crystal_density_method 'not measured'
_exptl_crystal_description plate
_exptl_crystal_F_000 688
_exptl_crystal_size_max 0.481
_exptl_crystal_size_mid 0.292
_exptl_crystal_size_min 0.06
_refine_diff_density_max 0.51
_refine_diff_density_min -0.17
_refine_ls_abs_structure_details
;
(Flack, 1983), 569 Friedel pairs
;
_refine_ls_abs_structure_Flack -0.03(3)
_refine_ls_extinction_method none
_refine_ls_goodness_of_fit_ref 1.33
_refine_ls_hydrogen_treatment constr
_refine_ls_number_constraints 37
_refine_ls_number_parameters 101
_refine_ls_number_reflns 1265
_refine_ls_number_restraints 0
_refine_ls_R_factor_all 0.0389
_refine_ls_R_factor_gt 0.0359
_refine_ls_shift/su_max 0.0035
_refine_ls_shift/su_mean 0.0004
_refine_ls_structure_factor_coef Fsqd
_refine_ls_weighting_details w=1/(\s^2^(I)+0.0016I^2^)
_refine_ls_weighting_scheme sigma
_refine_ls_wR_factor_gt 0.0912
_refine_ls_wR_factor_ref 0.0952
_reflns_number_gt 1174
_reflns_number_total 1265
_reflns_threshold_expression I>3\s(I)
_cod_data_source_file bx2366.cif
_cod_data_source_block I
_cod_original_sg_symbol_Hall 'A 2 -2ac'
_cod_database_code 2231446
_cod_database_fobs_code 2231446

loop_
_symmetry_equiv_pos_site_id
_symmetry_equiv_pos_as_xyz
1 x,y,z
2 -x,-y,z
3 x+1/2,-y+1/2,z
4 -x+1/2,y+1/2,z
5 x,y+1/2,z+1/2
6 -x,-y+1/2,z+1/2
7 x+1/2,-y,z+1/2
8 -x+1/2,y,z+1/2

loop_
_atom_site_type_symbol
_atom_site_label
_atom_site_fract_x
_atom_site_fract_y
_atom_site_fract_z
_atom_site_U_iso_or_equiv
_atom_site_adp_type
_atom_site_calc_flag
_atom_site_refinement_flags
_atom_site_occupancy
_atom_site_symmetry_multiplicity
Cl Cl1 0.91895(7) 0.18505(3) 0.16603 0.0292(2) Uani d . 1 8
N N1 0.8773(2) 0.47904(11) 0.4178(4) 0.0189(6) Uani d . 1 8
N N2 1.0725(2) 0.44428(10) 0.1595(4) 0.0195(6) Uani d . 1 8
C C1 1 0.5 0.5138(5) 0.0183(11) Uani d . 1 4
C C2 1.1711(3) 0.46992(13) 0.2877(4) 0.0202(7) Uani d . 1 8
C C3 1 0.5 0.0621(5) 0.0205(11) Uani d . 1 4
C C4 0.8852(3) 0.40867(13) 0.3509(4) 0.0189(7) Uani d . 1 8
C C5 0.7937(3) 0.35816(14) 0.4088(4) 0.0225(7) Uani d . 1 8
C C6 0.8032(3) 0.28915(15) 0.3488(4) 0.0231(8) Uani d . 1 8
C C7 0.9055(3) 0.27247(14) 0.2356(4) 0.0222(8) Uani d . 1 8
C C8 0.9965(3) 0.32191(13) 0.1713(5) 0.0215(7) Uani d . 1 8
C C9 0.9845(3) 0.39095(14) 0.2278(4) 0.0187(7) Uani d . 1 8
H H1a 1.022741 0.464287 0.59718 0.022 Uiso calc R 0.5 8
H H1b 0.977259 0.535713 0.59718 0.022 Uiso calc R 0.5 8
H H2a 1.212108 0.430722 0.346134 0.0243 Uiso calc R 1 8
H H2b 1.248556 0.488821 0.228165 0.0243 Uiso calc R 1 8
H H3a 1.060567 0.52114 -0.020563 0.0247 Uiso calc R 0.5 8
H H3b 0.939433 0.47886 -0.020563 0.0247 Uiso calc R 0.5 8
H H5 0.723842 0.370826 0.490066 0.027 Uiso calc R 1 8
H H6 0.7394 0.254156 0.386118 0.0277 Uiso calc R 1 8
H H8 1.065893 0.308653 0.089972 0.0258 Uiso calc R 1 8

loop_
_atom_site_aniso_label
_atom_site_aniso_U_11
_atom_site_aniso_U_22
_atom_site_aniso_U_33
_atom_site_aniso_U_12
_atom_site_aniso_U_13
_atom_site_aniso_U_23
_atom_site_aniso_type_symbol
Cl1 0.0363(4) 0.0194(3) 0.0318(4) -0.0013(2) 0.0042(3) -0.0043(3) Cl
N1 0.0200(11) 0.0177(10) 0.0189(11) 0.0005(9) 0.0006(10) 0.0007(9) N
N2 0.0201(10) 0.0184(10) 0.0199(10) -0.0004(8) 0.0012(10) -0.0016(11) N
C1 0.0231(19) 0.0156(16) 0.0163(19) 0.0021(13) 0 0 C
C2 0.0174(12) 0.0197(12) 0.0236(13) 0.0025(10) 0.0004(11) -0.0009(11) C
C3 0.027(2) 0.0215(19) 0.014(2) 0.0001(14) 0 0 C
C4 0.0182(13) 0.0213(13) 0.0172(12) 0.0006(10) -0.0040(11) 0.0019(11) C
C5 0.0222(14) 0.0245(12) 0.0207(13) -0.0006(10) -0.0001(13) 0.0012(11) C
C6 0.0217(13) 0.0238(13) 0.0237(13) -0.0031(10) -0.0054(12) 0.0017(12) C
C7 0.0267(15) 0.0169(12) 0.0230(13) 0.0021(10) -0.0073(11) -0.0016(11) C
C8 0.0214(12) 0.0247(12) 0.0186(13) 0.0040(9) -0.0028(15) -0.0016(12) C
C9 0.0165(12) 0.0216(12) 0.0182(12) 0.0004(10) -0.0026(10) 0.0004(10) C

loop_
_atom_type_symbol
_atom_type_scat_dispersion_real
_atom_type_scat_dispersion_imag
_atom_type_scat_source
C 0.0181 0.0091 'International Tables Vol C tables 4.2.6.8 and 6.1.1.1'
H 0.0000 0.0000 'International Tables Vol C tables 4.2.6.8 and 6.1.1.1'
Cl 0.3639 0.7018 'International Tables Vol C tables 4.2.6.8 and 6.1.1.1'
N 0.0311 0.0180 'International Tables Vol C tables 4.2.6.8 and 6.1.1.1'

loop_
_geom_angle_atom_site_label_1
_geom_angle_atom_site_label_2
_geom_angle_atom_site_label_3
_geom_angle_site_symmetry_1
_geom_angle_site_symmetry_3
_geom_angle
C1 N1 C2 . 2_765 115.28(19)
C1 N1 C4 . . 112.78(19)
C2 N1 C4 2_765 . 113.0(2)
C2 N2 C3 . . 114.81(18)
C2 N2 C9 . . 113.1(3)
C3 N2 C9 . . 113.53(18)
N1 C1 N1 . 2_765 119.9(3)
N1 C1 H1a . . 109.4716
N1 C1 H1a . 2_765 109.4709
N1 C1 H1a 2_765 . 109.4709
N1 C1 H1b 2_765 . 109.4716
H1a C1 H1b . . 96.4816
N1 C2 N2 2_765 . 117.3(2)
N1 C2 H2a 2_765 . 109.4713
N1 C2 H2b 2_765 . 109.4717
N2 C2 H2a . . 109.471
N2 C2 H2b . . 109.4709
H2a C2 H2b . . 100.2895
N2 C3 N2 . 2_765 119.4(3)
N2 C3 H3a . . 109.4717
N2 C3 H3a . 2_765 109.4707
N2 C3 H3a 2_765 . 109.4708
N2 C3 H3b 2_765 . 109.4717
H3a C3 H3b . . 97.2479
N1 C4 C5 . . 119.7(3)
N1 C4 C9 . . 120.2(2)
C5 C4 C9 . . 120.1(2)
C4 C5 C6 . . 120.1(3)
C4 C5 H5 . . 119.9335
C6 C5 H5 . . 119.9344
C5 C6 C7 . . 118.5(3)
C5 C6 H6 . . 120.7546
C7 C6 H6 . . 120.755
C6 C7 C8 . . 122.9(3)
C7 C8 C9 . . 118.4(3)
C7 C8 H8 . . 120.82
C9 C8 H8 . . 120.8182
N2 C9 C4 . . 119.9(2)
N2 C9 C8 . . 120.3(3)
C4 C9 C8 . . 119.8(3)

loop_
_geom_bond_atom_site_label_1
_geom_bond_atom_site_label_2
_geom_bond_site_symmetry_2
_geom_bond_distance
N1 C1 . 1.472(3)
N1 C2 2_765 1.473(4)
N1 C4 . 1.437(3)
N2 C2 . 1.467(4)
N2 C3 . 1.482(3)
N2 C9 . 1.435(3)
C1 H1a . 0.96
C1 H1b . 0.96
C2 H2a . 0.96
C2 H2b . 0.96
C3 H3a . 0.96
C3 H3b . 0.96
C4 C5 . 1.392(4)
C4 C9 . 1.402(4)
C5 C6 . 1.395(4)
C5 H5 . 0.96
C6 C7 . 1.369(4)
C6 H6 . 0.96
C7 C8 . 1.391(4)
C8 C9 . 1.389(4)
C8 H8 . 0.96
